data_2020479
loop_
_publ_author_name
'Zhang, Zhi-Liang'
'Liu, Jia-Cheng'

_publ_section_title
;
 A new one-dimensional cadmium(II) coordination polymer incorporating
 4-[4-(1<i>H</i>-imidazol-1-yl)phenyl]pyridine and
 5-hydroxybenzene-1,3-dicarboxylate ligands
;
_journal_coeditor_code FN3215
_journal_issue 5
_journal_name_full 'Acta Crystallographica Section C'
_journal_page_first 389
_journal_page_last 392
_journal_paper_doi 10.1107/S2053229616004587
_journal_volume 72
_journal_year 2016
_chemical_formula_iupac '[Cd (C8 H4 O5) (C14 H12 N3)2 (H2 O)], H2 O'
_chemical_formula_moiety 'C36 H28 Cd N6 O6, H2 O'
_chemical_formula_sum 'C36 H30 Cd N6 O7'
_chemical_formula_weight 771.06
_chemical_name_systematic
'<i>catena</i>-Poly[[[aqua{4-[4-(1<i>H</i>-imidazol-1-yl-\k<i>N</i>^3^)phenyl]pyridine}cadmium(II)]-\m-5-hydroxybenzene-1,3-dicarboxylato-\k^3^<i>O</i>^1^,<i>O</i>^1'^:<i>O</i>^3^] monohydrate]'
_space_group_crystal_system triclinic
_space_group_IT_number 2
_space_group_name_Hall '-P 1'
_space_group_name_H-M_alt 'P -1'
_symmetry_space_group_name_Hall '-P 1'
_symmetry_space_group_name_H-M 'P -1'
_atom_sites_solution_hydrogens mixed
_atom_sites_solution_primary direct
_atom_sites_solution_secondary difmap
_audit_creation_method SHELXL-2014/7
_cell_angle_alpha 91.755(4)
_cell_angle_beta 99.029(5)
_cell_angle_gamma 95.042(3)
_cell_formula_units_Z 2
_cell_length_a 9.9863(4)
_cell_length_b 10.3722(5)
_cell_length_c 15.7502(7)
_cell_measurement_reflns_used 7368
_cell_measurement_temperature 293(2)
_cell_measurement_theta_max 28.5029
_cell_measurement_theta_min 3.1222
_cell_volume 1603.32(13)
_computing_cell_refinement
;
SAINT (Bruker, 2003)
;
_computing_data_collection
;
APEX2 (Bruker, 2005)
;
_computing_data_reduction
;
SAINT (Bruker, 2003)
;
_computing_molecular_graphics
;
SHELXTL (Sheldrick, 2008) and DIAMOND (Brandenburg, 2010)
;
_computing_publication_material
;
SHELXTL (Sheldrick, 2008) and publCIF (Westrip, 2010)
;
_computing_structure_refinement
;
SHELXL2013 (Sheldrick, 2015)
;
_computing_structure_solution
;
SHELXS97 (Sheldrick, 2008)
;
_diffrn_ambient_temperature 293(2)
_diffrn_detector_area_resol_mean 16.0733
_diffrn_measured_fraction_theta_full 0.997
_diffrn_measured_fraction_theta_max 0.997
_diffrn_measurement_device_type 'Agilent SuperNova Dual Source diffractometer with an Eos detector'
_diffrn_measurement_method '\w scans'
_diffrn_radiation_type MoK\a
_diffrn_radiation_wavelength 0.71073
_diffrn_reflns_av_R_equivalents 0.0308
_diffrn_reflns_limit_h_max 12
_diffrn_reflns_limit_h_min -12
_diffrn_reflns_limit_k_max 12
_diffrn_reflns_limit_k_min -12
_diffrn_reflns_limit_l_max 18
_diffrn_reflns_limit_l_min -19
_diffrn_reflns_number 11317
_diffrn_reflns_theta_full 25.242
_diffrn_reflns_theta_max 25.997
_diffrn_reflns_theta_min 3.129
_exptl_absorpt_coefficient_mu 0.743
_exptl_absorpt_correction_T_max 0.7969
_exptl_absorpt_correction_T_min 0.7706
_exptl_absorpt_correction_type multi-scan
_exptl_absorpt_process_details
;
(SADABS; Sheldrick, 1996)
;
_exptl_crystal_colour 'clear light colourless'
_exptl_crystal_density_diffrn 1.597
_exptl_crystal_description block
_exptl_crystal_F_000 784
_exptl_crystal_size_max 0.370
_exptl_crystal_size_mid 0.350
_exptl_crystal_size_min 0.320
_refine_diff_density_max 0.404
_refine_diff_density_min -0.677
_refine_ls_extinction_method none
_refine_ls_goodness_of_fit_ref 1.048
_refine_ls_hydrogen_treatment constr
_refine_ls_matrix_type full
_refine_ls_number_parameters 455
_refine_ls_number_reflns 6291
_refine_ls_number_restraints 1
_refine_ls_restrained_S_all 1.054
_refine_ls_R_factor_all 0.0330
_refine_ls_R_factor_gt 0.0289
_refine_ls_shift/su_max 0.001
_refine_ls_shift/su_mean 0.000
_refine_ls_structure_factor_coef Fsqd
_refine_ls_weighting_details 'w=1/[\s^2^(Fo^2^)+(0.0318P)^2^+0.3064P] where P=(Fo^2^+2Fc^2^)/3'
_refine_ls_weighting_scheme calc
_refine_ls_wR_factor_gt 0.0689
_refine_ls_wR_factor_ref 0.0711
_reflns_number_gt 5707
_reflns_number_total 6291
_reflns_threshold_expression 'I > 2\s(I)'
_cod_data_source_file fn3215sup1.cif
_cod_data_source_block I
_cod_depositor_comments 'Adding full bibliography for 2020479.cif.'
_cod_database_code 2020479
_cod_database_fobs_code 2020479
_shelx_space_group_comment
;
The symmetry employed for this shelxl refinement is uniquely defined
by the following loop, which should always be used as a source of
symmetry information in preference to the above space-group names.
They are only intended as comments.
;
_shelx_estimated_absorpt_t_min 0.771
_shelx_estimated_absorpt_t_max 0.797

loop_
_space_group_symop_operation_xyz
'x, y, z'
'-x, -y, -z'

loop_
_atom_site_type_symbol
_atom_site_label
_atom_site_fract_x
_atom_site_fract_y
_atom_site_fract_z
_atom_site_U_iso_or_equiv
_atom_site_adp_type
_atom_site_calc_flag
_atom_site_occupancy
C C1 0.8071(2) 0.2728(2) 0.90705(15) 0.0330(5) Uani d 1
H H1 0.8086 0.3253 0.8603 0.040 Uiso calc 1
C C2 0.9156(2) 0.2549(2) 0.96616(15) 0.0322(5) Uani d 1
H H2 1.0047 0.2907 0.9676 0.039 Uiso calc 1
C C3 0.7338(2) 0.1437(2) 0.99689(15) 0.0295(5) Uani d 1
H H3 0.6774 0.0895 1.0248 0.035 Uiso calc 1
C C4 0.1449(3) 0.2412(2) 0.78415(16) 0.0370(6) Uani d 1
H H4 0.1174 0.2261 0.8370 0.044 Uiso calc 1
C C5 0.0615(2) 0.2658(3) 0.71204(16) 0.0368(6) Uani d 1
H H5 -0.0320 0.2710 0.7059 0.044 Uiso calc 1
C C6 0.2706(3) 0.2665(3) 0.68687(16) 0.0377(6) Uani d 1
H H6 0.3458 0.2728 0.6586 0.045 Uiso calc 1
C C7 1.2812(3) -0.0029(3) 1.47052(16) 0.0406(6) Uani d 1
H H7 1.2855 0.0332 1.5258 0.049 Uiso calc 1
C C8 1.1981(3) 0.0484(3) 1.40408(16) 0.0384(6) Uani d 1
H H8 1.1471 0.1161 1.4151 0.046 Uiso calc 1
C C9 1.1913(2) -0.0019(2) 1.32065(15) 0.0299(5) Uani d 1
C C10 1.2711(2) -0.1024(3) 1.30983(15) 0.0343(6) Uani d 1
H H10 1.2718 -0.1384 1.2551 0.041 Uiso calc 1
C C11 1.3484(2) -0.1481(3) 1.37969(15) 0.0364(6) Uani d 1
H H11 1.3995 -0.2166 1.3706 0.044 Uiso calc 1
C C12 0.0179(3) 0.4426(2) 0.15817(16) 0.0364(6) Uani d 1
H H12 0.0807 0.4500 0.1204 0.044 Uiso calc 1
C C13 0.0637(2) 0.4141(2) 0.24226(16) 0.0340(6) Uani d 1
H H13 0.1555 0.4048 0.2602 0.041 Uiso calc 1
C C14 -0.0281(2) 0.3993(2) 0.29992(15) 0.0294(5) Uani d 1
C C15 -0.1633(2) 0.4139(2) 0.26798(15) 0.0330(5) Uani d 1
H H15 -0.2294 0.4029 0.3034 0.040 Uiso calc 1
C C16 -0.1992(2) 0.4447(2) 0.18335(15) 0.0350(6) Uani d 1
H H16 -0.2901 0.4556 0.1636 0.042 Uiso calc 1
C C17 0.0161(2) 0.3685(2) 0.39079(15) 0.0307(5) Uani d 1
C C18 0.1464(2) 0.4107(3) 0.43354(16) 0.0383(6) Uani d 1
H H18 0.2065 0.4581 0.4042 0.046 Uiso calc 1
C C19 0.1882(2) 0.3836(3) 0.51815(16) 0.0398(6) Uani d 1
H H19 0.2751 0.4139 0.5457 0.048 Uiso calc 1
C C20 0.1009(2) 0.3116(2) 0.56174(15) 0.0320(5) Uani d 1
C C21 -0.0285(2) 0.2682(3) 0.52087(16) 0.0369(6) Uani d 1
H H21 -0.0876 0.2193 0.5502 0.044 Uiso calc 1
C C22 -0.0699(2) 0.2973(3) 0.43654(16) 0.0356(6) Uani d 1
H H22 -0.1576 0.2685 0.4098 0.043 Uiso calc 1
C C23 0.9476(2) 0.1282(2) 1.09904(14) 0.0276(5) Uani d 1
C C24 1.0810(2) 0.1036(3) 1.09647(15) 0.0339(6) Uani d 1
H H24 1.1180 0.1146 1.0462 0.041 Uiso calc 1
C C25 1.1582(2) 0.0629(3) 1.16904(15) 0.0352(6) Uani d 1
H H25 1.2477 0.0460 1.1673 0.042 Uiso calc 1
C C26 1.1055(2) 0.0462(2) 1.24510(15) 0.0303(5) Uani d 1
C C27 0.9714(2) 0.0714(2) 1.24604(15) 0.0310(5) Uani d 1
H H27 0.9344 0.0614 1.2964 0.037 Uiso calc 1
C C28 0.8922(2) 0.1110(2) 1.17361(15) 0.0312(5) Uani d 1
H H28 0.8021 0.1260 1.1748 0.037 Uiso calc 1
C C29 0.5459(2) 0.4491(2) 0.79281(15) 0.0267(5) Uani d 1
C C30 0.5340(2) 0.5771(2) 0.75120(13) 0.0233(5) Uani d 1
C C31 0.5242(2) 0.5830(2) 0.66271(14) 0.0272(5) Uani d 1
H H31 0.5343 0.5097 0.6297 0.033 Uiso calc 1
C C32 0.4995(2) 0.6981(2) 0.62325(14) 0.0286(5) Uani d 1
C C33 0.4868(2) -0.0752(2) 0.81420(14) 0.0256(5) Uani d 1
C C34 0.4870(2) -0.1921(2) 0.67279(14) 0.0277(5) Uani d 1
H H34 0.4707 -0.1149 0.6463 0.033 Uiso calc 1
C C35 0.4984(2) -0.1965(2) 0.76162(13) 0.0227(4) Uani d 1
C C36 0.5216(2) -0.3125(2) 0.80058(14) 0.0239(5) Uani d 1
H H36 0.5289 -0.3164 0.8600 0.029 Uiso calc 1
Cd Cd1 0.47879(2) 0.20674(2) 0.85471(2) 0.02486(6) Uani d 1
N N1 0.69323(19) 0.20182(19) 0.92609(12) 0.0304(4) Uani d 1
N N2 0.86848(18) 0.17278(19) 1.02407(12) 0.0278(4) Uani d 1
N N3 1.3554(2) -0.1008(2) 1.46020(13) 0.0354(5) Uani d 1
N N4 0.2763(2) 0.2415(2) 0.76850(13) 0.0358(5) Uani d 1
N N5 0.14254(19) 0.2819(2) 0.64895(12) 0.0323(5) Uani d 1
N N6 -0.1111(2) 0.4599(2) 0.12818(13) 0.0354(5) Uani d 1
O O1 0.56899(17) 0.35329(15) 0.74880(10) 0.0349(4) Uani d 1
O O2 0.52448(17) 0.44150(16) 0.86949(10) 0.0350(4) Uani d 1
O O3 0.46282(18) 0.02488(16) 0.77267(11) 0.0382(4) Uani d 1
O O4 0.50274(17) -0.07717(16) 0.89424(10) 0.0353(4) Uani d 1
O O5 0.36295(17) 0.19246(17) 0.96874(10) 0.0377(4) Uani d 1
H H5A 0.3412 0.2660 0.9833 0.056 Uiso d 1
H H5B 0.4042 0.1636 1.0154 0.056 Uiso d 1
O O44 0.4871(2) 0.69915(18) 0.53596(10) 0.0465(5) Uani d 1
H H44 0.4564 0.7664 0.5193 0.070 Uiso calc 1
O O1W 0.25935(19) 0.41602(18) 0.01315(12) 0.0424(4) Uani d 1
H H1WA 0.3283 0.4623 0.0401 0.064 Uiso d 1
H H1WB 0.2151 0.4611 -0.0237 0.064 Uiso d 1

loop_
_atom_site_aniso_label
_atom_site_aniso_U_11
_atom_site_aniso_U_22
_atom_site_aniso_U_33
_atom_site_aniso_U_12
_atom_site_aniso_U_13
_atom_site_aniso_U_23
C1 0.0399(13) 0.0305(14) 0.0279(12) -0.0008(11) 0.0047(10) 0.0051(10)
C2 0.0307(12) 0.0345(14) 0.0309(13) -0.0021(10) 0.0051(10) 0.0056(10)
C3 0.0273(11) 0.0307(13) 0.0298(12) 0.0026(10) 0.0013(9) 0.0069(10)
C4 0.0414(14) 0.0338(15) 0.0352(14) 0.0001(11) 0.0060(11) 0.0013(11)
C5 0.0318(13) 0.0402(16) 0.0374(14) -0.0007(11) 0.0038(11) 0.0033(11)
C6 0.0344(13) 0.0488(17) 0.0295(14) 0.0124(12) -0.0003(10) -0.0012(11)
C7 0.0556(16) 0.0394(16) 0.0250(13) 0.0099(13) -0.0014(11) -0.0031(11)
C8 0.0473(15) 0.0323(14) 0.0344(14) 0.0133(12) -0.0010(11) -0.0041(11)
C9 0.0284(12) 0.0306(13) 0.0292(12) 0.0013(10) 0.0005(9) 0.0028(10)
C10 0.0341(13) 0.0420(15) 0.0273(13) 0.0091(11) 0.0038(10) -0.0006(10)
C11 0.0357(13) 0.0402(15) 0.0340(14) 0.0117(11) 0.0037(10) 0.0029(11)
C12 0.0398(14) 0.0333(14) 0.0376(14) -0.0003(11) 0.0129(11) -0.0007(11)
C13 0.0263(12) 0.0356(14) 0.0396(14) 0.0014(10) 0.0044(10) 0.0012(11)
C14 0.0276(11) 0.0278(13) 0.0318(13) 0.0036(10) 0.0020(9) -0.0005(10)
C15 0.0300(12) 0.0338(14) 0.0358(14) 0.0044(10) 0.0063(10) 0.0029(10)
C16 0.0322(12) 0.0366(15) 0.0354(14) 0.0051(11) 0.0017(10) 0.0026(11)
C17 0.0272(12) 0.0325(14) 0.0320(13) 0.0053(10) 0.0024(10) 0.0015(10)
C18 0.0313(13) 0.0439(16) 0.0383(14) -0.0028(11) 0.0044(11) 0.0041(11)
C19 0.0255(12) 0.0526(17) 0.0370(14) -0.0039(11) -0.0034(10) -0.0005(12)
C20 0.0307(12) 0.0337(14) 0.0306(13) 0.0085(10) -0.0007(10) -0.0002(10)
C21 0.0306(12) 0.0393(15) 0.0387(14) -0.0020(11) 0.0011(11) 0.0063(11)
C22 0.0249(12) 0.0442(16) 0.0350(14) -0.0011(11) -0.0016(10) 0.0045(11)
C23 0.0266(11) 0.0282(13) 0.0259(12) 0.0010(9) -0.0021(9) 0.0027(9)
C24 0.0294(12) 0.0456(16) 0.0276(13) 0.0066(11) 0.0044(10) 0.0045(11)
C25 0.0250(12) 0.0453(16) 0.0355(14) 0.0068(11) 0.0032(10) 0.0046(11)
C26 0.0309(12) 0.0282(13) 0.0301(13) 0.0027(10) 0.0001(10) 0.0000(9)
C27 0.0341(12) 0.0322(14) 0.0276(12) 0.0050(10) 0.0063(10) 0.0040(10)
C28 0.0263(11) 0.0317(14) 0.0364(14) 0.0064(10) 0.0051(10) 0.0033(10)
C29 0.0272(11) 0.0190(12) 0.0324(13) 0.0053(9) -0.0021(9) 0.0017(9)
C30 0.0233(10) 0.0183(11) 0.0277(12) 0.0035(8) 0.0010(9) 0.0030(9)
C31 0.0307(12) 0.0221(12) 0.0290(12) 0.0069(9) 0.0033(9) -0.0024(9)
C32 0.0350(12) 0.0295(13) 0.0223(12) 0.0085(10) 0.0035(9) 0.0043(9)
C33 0.0221(11) 0.0219(12) 0.0329(13) 0.0020(9) 0.0052(9) 0.0008(9)
C34 0.0328(12) 0.0201(12) 0.0305(12) 0.0053(9) 0.0037(10) 0.0064(9)
C35 0.0217(10) 0.0197(11) 0.0265(11) 0.0023(8) 0.0030(8) 0.0014(8)
C36 0.0274(11) 0.0204(11) 0.0227(11) 0.0013(9) 0.0012(9) 0.0006(8)
Cd1 0.03083(10) 0.02039(10) 0.02260(10) 0.00547(7) -0.00001(7) 0.00232(6)
N1 0.0310(10) 0.0277(11) 0.0311(11) 0.0024(8) -0.0003(8) 0.0061(8)
N2 0.0263(9) 0.0292(11) 0.0270(10) 0.0036(8) 0.0006(8) 0.0043(8)
N3 0.0390(11) 0.0370(12) 0.0292(11) 0.0073(9) 0.0001(9) 0.0036(9)
N4 0.0385(11) 0.0370(13) 0.0304(11) 0.0111(9) -0.0027(9) -0.0029(9)
N5 0.0292(10) 0.0365(12) 0.0287(11) 0.0045(9) -0.0028(8) -0.0016(8)
N6 0.0440(12) 0.0303(12) 0.0314(11) 0.0041(9) 0.0047(9) 0.0018(9)
O1 0.0518(10) 0.0207(9) 0.0334(9) 0.0111(7) 0.0055(7) 0.0029(6)
O2 0.0538(10) 0.0235(9) 0.0278(9) 0.0068(8) 0.0046(8) 0.0067(7)
O3 0.0580(11) 0.0206(9) 0.0353(10) 0.0121(8) 0.0009(8) 0.0007(7)
O4 0.0489(10) 0.0309(10) 0.0277(9) 0.0067(8) 0.0097(8) -0.0005(7)
O5 0.0512(10) 0.0377(10) 0.0268(9) 0.0137(8) 0.0090(8) 0.0032(7)
O44 0.0800(14) 0.0374(11) 0.0247(9) 0.0226(10) 0.0058(9) 0.0052(8)
O1W 0.0483(11) 0.0400(11) 0.0375(11) 0.0079(9) -0.0002(8) 0.0041(8)

loop_
_atom_type_symbol
_atom_type_description
_atom_type_scat_dispersion_real
_atom_type_scat_dispersion_imag
_atom_type_scat_source
C C 0.0033 0.0016 'International Tables Vol C Tables 4.2.6.8 and 6.1.1.4'
Cd Cd -0.8075 1.2024 'International Tables Vol C Tables 4.2.6.8 and 6.1.1.4'
N N 0.0061 0.0033 'International Tables Vol C Tables 4.2.6.8 and 6.1.1.4'
O O 0.0106 0.0060 'International Tables Vol C Tables 4.2.6.8 and 6.1.1.4'
H H 0.0000 0.0000 'International Tables Vol C Tables 4.2.6.8 and 6.1.1.4'

loop_
_geom_angle_atom_site_label_1
_geom_angle_atom_site_label_2
_geom_angle_atom_site_label_3
_geom_angle_site_symmetry_1
_geom_angle_site_symmetry_3
_geom_angle
C2 C1 N1 . . 109.8(2)
C2 C1 H1 . . 125.1
N1 C1 H1 . . 125.1
C1 C2 N2 . . 106.2(2)
C1 C2 H2 . . 126.9
N2 C2 H2 . . 126.9
N1 C3 N2 . . 111.1(2)
N1 C3 H3 . . 124.4
N2 C3 H3 . . 124.4
C5 C4 N4 . . 110.2(2)
C5 C4 H4 . . 124.9
N4 C4 H4 . . 124.9
C4 C5 N5 . . 106.3(2)
C4 C5 H5 . . 126.9
N5 C5 H5 . . 126.9
N4 C6 N5 . . 111.9(2)
N4 C6 H6 . . 124.0
N5 C6 H6 . . 124.0
N3 C7 C8 . . 123.9(2)
N3 C7 H7 . . 118.0
C8 C7 H7 . . 118.0
C7 C8 C9 . . 119.4(2)
C7 C8 H8 . . 120.3
C9 C8 H8 . . 120.3
C10 C9 C8 . . 116.6(2)
C10 C9 C26 . . 119.9(2)
C8 C9 C26 . . 123.5(2)
C11 C10 C9 . . 119.8(2)
C11 C10 H10 . . 120.1
C9 C10 H10 . . 120.1
N3 C11 C10 . . 124.1(2)
N3 C11 H11 . . 117.9
C10 C11 H11 . . 117.9
N6 C12 C13 . . 123.7(2)
N6 C12 H12 . . 118.2
C13 C12 H12 . . 118.2
C12 C13 C14 . . 119.7(2)
C12 C13 H13 . . 120.2
C14 C13 H13 . . 120.2
C15 C14 C13 . . 116.6(2)
C15 C14 C17 . . 121.7(2)
C13 C14 C17 . . 121.7(2)
C16 C15 C14 . . 119.6(2)
C16 C15 H15 . . 120.2
C14 C15 H15 . . 120.2
N6 C16 C15 . . 123.8(2)
N6 C16 H16 . . 118.1
C15 C16 H16 . . 118.1
C22 C17 C18 . . 117.4(2)
C22 C17 C14 . . 121.6(2)
C18 C17 C14 . . 121.1(2)
C19 C18 C17 . . 121.6(2)
C19 C18 H18 . . 119.2
C17 C18 H18 . . 119.2
C20 C19 C18 . . 119.7(2)
C20 C19 H19 . . 120.1
C18 C19 H19 . . 120.1
C19 C20 C21 . . 119.9(2)
C19 C20 N5 . . 120.5(2)
C21 C20 N5 . . 119.6(2)
C22 C21 C20 . . 119.9(2)
C22 C21 H21 . . 120.1
C20 C21 H21 . . 120.1
C21 C22 C17 . . 121.5(2)
C21 C22 H22 . . 119.2
C17 C22 H22 . . 119.2
C24 C23 C28 . . 120.4(2)
C24 C23 N2 . . 119.1(2)
C28 C23 N2 . . 120.5(2)
C25 C24 C23 . . 119.2(2)
C25 C24 H24 . . 120.4
C23 C24 H24 . . 120.4
C24 C25 C26 . . 121.5(2)
C24 C25 H25 . . 119.2
C26 C25 H25 . . 119.2
C27 C26 C25 . . 118.2(2)
C27 C26 C9 . . 122.3(2)
C25 C26 C9 . . 119.4(2)
C28 C27 C26 . . 121.0(2)
C28 C27 H27 . . 119.5
C26 C27 H27 . . 119.5
C27 C28 C23 . . 119.7(2)
C27 C28 H28 . . 120.2
C23 C28 H28 . . 120.2
O1 C29 O2 . . 122.8(2)
O1 C29 C30 . . 118.9(2)
O2 C29 C30 . . 118.1(2)
C31 C30 C36 . 1_565 119.8(2)
C31 C30 C29 . . 120.0(2)
C36 C30 C29 1_565 . 119.98(19)
C30 C31 C32 . . 120.2(2)
C30 C31 H31 . . 119.9
C32 C31 H31 . . 119.9
O44 C32 C31 . . 118.4(2)
O44 C32 C34 . 1_565 121.8(2)
C31 C32 C34 . 1_565 119.8(2)
O4 C33 O3 . . 123.8(2)
O4 C33 C35 . . 119.8(2)
O3 C33 C35 . . 116.4(2)
C32 C34 C35 1_545 . 120.6(2)
C32 C34 H34 1_545 . 119.7
C35 C34 H34 . . 119.7
C34 C35 C36 . . 119.3(2)
C34 C35 C33 . . 119.6(2)
C36 C35 C33 . . 121.15(19)
C30 C36 C35 1_545 . 120.3(2)
C30 C36 H36 1_545 . 119.8
C35 C36 H36 . . 119.8
O3 Cd1 N1 . . 99.32(7)
O3 Cd1 O5 . . 114.82(6)
N1 Cd1 O5 . . 99.12(6)
O3 Cd1 N4 . . 83.79(7)
N1 Cd1 N4 . . 169.72(7)
O5 Cd1 N4 . . 88.32(7)
O3 Cd1 O2 . . 148.76(6)
N1 Cd1 O2 . . 85.67(6)
O5 Cd1 O2 . . 94.49(6)
N4 Cd1 O2 . . 86.68(7)
O3 Cd1 O1 . . 95.95(6)
N1 Cd1 O1 . . 89.59(6)
O5 Cd1 O1 . . 145.86(6)
N4 Cd1 O1 . . 80.32(7)
O2 Cd1 O1 . . 53.05(5)
C3 N1 C1 . . 105.88(19)
C3 N1 Cd1 . . 128.52(15)
C1 N1 Cd1 . . 125.30(16)
C3 N2 C2 . . 107.05(19)
C3 N2 C23 . . 126.84(19)
C2 N2 C23 . . 126.11(19)
C7 N3 C11 . . 116.2(2)
C6 N4 C4 . . 105.4(2)
C6 N4 Cd1 . . 121.94(16)
C4 N4 Cd1 . . 132.70(17)
C6 N5 C5 . . 106.3(2)
C6 N5 C20 . . 126.5(2)
C5 N5 C20 . . 127.2(2)
C12 N6 C16 . . 116.6(2)
C29 O1 Cd1 . . 89.25(13)
C29 O2 Cd1 . . 92.37(13)
C33 O3 Cd1 . . 114.28(15)
Cd1 O5 H5A . . 110.8
Cd1 O5 H5B . . 117.3
H5A O5 H5B . . 104.9
C32 O44 H44 . . 109.5
H1WA O1W H1WB . . 109.5

loop_
_geom_bond_atom_site_label_1
_geom_bond_atom_site_label_2
_geom_bond_site_symmetry_2
_geom_bond_distance
C1 C2 . 1.344(3)
C1 N1 . 1.378(3)
C1 H1 . 0.9300
C2 N2 . 1.375(3)
C2 H2 . 0.9300
C3 N1 . 1.309(3)
C3 N2 . 1.350(3)
C3 H3 . 0.9300
C4 C5 . 1.344(3)
C4 N4 . 1.373(3)
C4 H4 . 0.9300
C5 N5 . 1.382(3)
C5 H5 . 0.9300
C6 N4 . 1.313(3)
C6 N5 . 1.349(3)
C6 H6 . 0.9300
C7 N3 . 1.329(3)
C7 C8 . 1.381(4)
C7 H7 . 0.9300
C8 C9 . 1.389(3)
C8 H8 . 0.9300
C9 C10 . 1.388(3)
C9 C26 . 1.480(3)
C10 C11 . 1.364(3)
C10 H10 . 0.9300
C11 N3 . 1.335(3)
C11 H11 . 0.9300
C12 N6 . 1.330(3)
C12 C13 . 1.381(3)
C12 H12 . 0.9300
C13 C14 . 1.391(3)
C13 H13 . 0.9300
C14 C15 . 1.388(3)
C14 C17 . 1.483(3)
C15 C16 . 1.380(3)
C15 H15 . 0.9300
C16 N6 . 1.333(3)
C16 H16 . 0.9300
C17 C22 . 1.385(3)
C17 C18 . 1.394(3)
C18 C19 . 1.377(3)
C18 H18 . 0.9300
C19 C20 . 1.377(3)
C19 H19 . 0.9300
C20 C21 . 1.380(3)
C20 N5 . 1.423(3)
C21 C22 . 1.379(3)
C21 H21 . 0.9300
C22 H22 . 0.9300
C23 C24 . 1.385(3)
C23 C28 . 1.384(3)
C23 N2 . 1.427(3)
C24 C25 . 1.375(3)
C24 H24 . 0.9300
C25 C26 . 1.391(3)
C25 H25 . 0.9300
C26 C27 . 1.390(3)
C27 C28 . 1.377(3)
C27 H27 . 0.9300
C28 H28 . 0.9300
C29 O1 . 1.252(3)
C29 O2 . 1.263(3)
C29 C30 . 1.504(3)
C30 C31 . 1.386(3)
C30 C36 1_565 1.390(3)
C31 C32 . 1.385(3)
C31 H31 . 0.9300
C32 O44 . 1.361(3)
C32 C34 1_565 1.387(3)
C33 O4 . 1.247(3)
C33 O3 . 1.264(3)
C33 C35 . 1.508(3)
C34 C32 1_545 1.387(3)
C34 C35 . 1.388(3)
C34 H34 . 0.9300
C35 C36 . 1.389(3)
C36 C30 1_545 1.390(3)
C36 H36 . 0.9300
Cd1 O3 . 2.2330(16)
Cd1 N1 . 2.2626(19)
Cd1 O5 . 2.2857(15)
Cd1 N4 . 2.315(2)
Cd1 O2 . 2.4348(16)
Cd1 O1 . 2.5081(16)
O5 H5A . 0.8458
O5 H5B . 0.8601
O44 H44 . 0.8200
O1W H1WA . 0.8500
O1W H1WB . 0.8500

loop_
_geom_hbond_atom_site_label_D
_geom_hbond_atom_site_label_H
_geom_hbond_atom_site_label_A
_geom_hbond_site_symmetry_A
_geom_hbond_distance_DH
_geom_hbond_distance_HA
_geom_hbond_distance_DA
_geom_hbond_angle_DHA
O1W H1WB N6 2_565 0.85 2.04 2.877(3) 168.9
O1W H1WA O2 2_666 0.85 2.05 2.878(2) 166.1
O44 H44 N3 1_464 0.82 1.95 2.757(3) 166.7
O5 H5B O4 2_657 0.86 1.87 2.724(2) 170.7
O5 H5A O1W 1_556 0.85 1.90 2.736(3) 169.5
C16 H16 O2 2_566 0.93 2.64 3.539(3) 162.1
C11 H11 O1 2_757 0.93 2.40 3.142(3) 136.9
C6 H6 O1 . 0.93 2.51 3.034(3) 116.1
C3 H3 O4 2_657 0.93 2.36 3.171(3) 145.7
C3 H3 O4 2_657 0.93 2.36 3.171(3) 145.7
C6 H6 O1 . 0.93 2.51 3.034(3) 116.1
C11 H11 O1 2_757 0.93 2.40 3.142(3) 136.9
C16 H16 O2 2_566 0.93 2.64 3.539(3) 162.1
O5 H5A O1W 1_556 0.85 1.90 2.736(3) 169.5
O5 H5B O4 2_657 0.86 1.87 2.724(2) 170.7
O44 H44 N3 1_464 0.82 1.95 2.757(3) 166.7

loop_
_geom_torsion_atom_site_label_1
_geom_torsion_atom_site_label_2
_geom_torsion_atom_site_label_3
_geom_torsion_atom_site_label_4
_geom_torsion_site_symmetry_1
_geom_torsion_site_symmetry_4
_geom_torsion
N1 C1 C2 N2 . . -1.0(3)
N4 C4 C5 N5 . . 0.1(3)
N3 C7 C8 C9 . . -1.1(4)
C7 C8 C9 C10 . . -0.3(4)
C7 C8 C9 C26 . . 180.0(2)
C8 C9 C10 C11 . . 1.3(4)
C26 C9 C10 C11 . . -178.9(2)
C9 C10 C11 N3 . . -1.2(4)
N6 C12 C13 C14 . . 1.5(4)
C12 C13 C14 C15 . . 0.4(4)
C12 C13 C14 C17 . . 179.9(2)
C13 C14 C15 C16 . . -1.6(3)
C17 C14 C15 C16 . . 178.9(2)
C14 C15 C16 N6 . . 1.2(4)
C15 C14 C17 C22 . . 29.9(4)
C13 C14 C17 C22 . . -149.6(3)
C15 C14 C17 C18 . . -150.0(2)
C13 C14 C17 C18 . . 30.5(4)
C22 C17 C18 C19 . . -0.5(4)
C14 C17 C18 C19 . . 179.4(2)
C17 C18 C19 C20 . . 1.1(4)
C18 C19 C20 C21 . . -0.8(4)
C18 C19 C20 N5 . . 179.5(2)
C19 C20 C21 C22 . . -0.1(4)
N5 C20 C21 C22 . . 179.6(2)
C20 C21 C22 C17 . . 0.8(4)
C18 C17 C22 C21 . . -0.5(4)
C14 C17 C22 C21 . . 179.7(2)
C28 C23 C24 C25 . . -0.5(4)
N2 C23 C24 C25 . . 178.9(2)
C23 C24 C25 C26 . . -0.2(4)
C24 C25 C26 C27 . . 0.3(4)
C24 C25 C26 C9 . . 178.0(2)
C10 C9 C26 C27 . . 135.3(3)
C8 C9 C26 C27 . . -45.0(3)
C10 C9 C26 C25 . . -42.3(3)
C8 C9 C26 C25 . . 137.4(3)
C25 C26 C27 C28 . . 0.4(4)
C9 C26 C27 C28 . . -177.2(2)
C26 C27 C28 C23 . . -1.2(4)
C24 C23 C28 C27 . . 1.2(4)
N2 C23 C28 C27 . . -178.2(2)
O1 C29 C30 C31 . . 11.5(3)
O2 C29 C30 C31 . . -164.6(2)
O1 C29 C30 C36 . 1_565 -173.8(2)
O2 C29 C30 C36 . 1_565 10.2(3)
C36 C30 C31 C32 1_565 . -1.3(3)
C29 C30 C31 C32 . . 173.5(2)
C30 C31 C32 O44 . . -178.3(2)
C30 C31 C32 C34 . 1_565 1.2(3)
C32 C34 C35 C36 1_545 . -0.5(3)
C32 C34 C35 C33 1_545 . 178.96(19)
O4 C33 C35 C34 . . -176.96(19)
O3 C33 C35 C34 . . 2.0(3)
O4 C33 C35 C36 . . 2.5(3)
O3 C33 C35 C36 . . -178.58(19)
C34 C35 C36 C30 . 1_545 0.4(3)
C33 C35 C36 C30 . 1_545 -179.08(18)
N2 C3 N1 C1 . . -0.5(3)
N2 C3 N1 Cd1 . . -174.36(15)
C2 C1 N1 C3 . . 0.9(3)
C2 C1 N1 Cd1 . . 175.03(16)
N1 C3 N2 C2 . . -0.1(3)
N1 C3 N2 C23 . . 179.4(2)
C1 C2 N2 C3 . . 0.6(3)
C1 C2 N2 C23 . . -178.8(2)
C24 C23 N2 C3 . . 144.9(2)
C28 C23 N2 C3 . . -35.7(4)
C24 C23 N2 C2 . . -35.7(3)
C28 C23 N2 C2 . . 143.7(2)
C8 C7 N3 C11 . . 1.3(4)
C10 C11 N3 C7 . . -0.1(4)
N5 C6 N4 C4 . . -0.2(3)
N5 C6 N4 Cd1 . . 179.33(16)
C5 C4 N4 C6 . . 0.0(3)
C5 C4 N4 Cd1 . . -179.41(18)
N4 C6 N5 C5 . . 0.3(3)
N4 C6 N5 C20 . . 179.1(2)
C4 C5 N5 C6 . . -0.2(3)
C4 C5 N5 C20 . . -179.0(2)
C19 C20 N5 C6 . . -30.1(4)
C21 C20 N5 C6 . . 150.2(3)
C19 C20 N5 C5 . . 148.5(3)
C21 C20 N5 C5 . . -31.2(4)
C13 C12 N6 C16 . . -2.0(4)
C15 C16 N6 C12 . . 0.6(4)
O2 C29 O1 Cd1 . . 16.1(2)
C30 C29 O1 Cd1 . . -159.74(17)
O1 C29 O2 Cd1 . . -16.7(2)
C30 C29 O2 Cd1 . . 159.25(17)
O4 C33 O3 Cd1 . . 7.9(3)
C35 C33 O3 Cd1 . . -171.02(13)
